data_4022398
loop_
_publ_author_name
'Samah Simaan'
'Jay S. Siegel'
'Silvio E. Biali'

_publ_section_title
;
 Tris(arylmethyl) Derivatives of 1,3,5-Trimethoxy- and
 1,3,5-Triethylbenzene
;
_journal_name_full 'Journal of Organic Chemistry'
_journal_page_first 3699
_journal_page_last 3701
_journal_paper_doi 10.1021/jo034016u
_journal_volume 68
_journal_year 2003
_chemical_formula_moiety 'C36 H42 O3'
_chemical_formula_weight 174.24
_space_group_IT_number 148
_symmetry_cell_setting trigonal
_symmetry_space_group_name_Hall '-R 3'
_symmetry_space_group_name_H-M 'R -3 :H'
_audit_creation_date 'Tue Aug 27 15:44:46 2002'
_audit_creation_method 'from TEXRAY.INF file'
_cell_angle_alpha 90
_cell_angle_beta 90
_cell_angle_gamma 120
_cell_formula_units_Z 6
_cell_length_a 18.5550(5)
_cell_length_b 18.5550
_cell_length_c 15.1127(7)
_cell_measurement_reflns_used 33
_cell_measurement_temperature 293.2
_cell_measurement_theta_max 13.0
_cell_measurement_theta_min 10.0
_cell_volume 4506.0(2)
_computing_cell_refinement 'Philips PW1100 Diffractometer Control'
_computing_data_collection 'Philips PW1100 Diffractometer Control'
_computing_data_reduction teXsan
_computing_publication_material teXsan
_computing_structure_refinement teXsan
_computing_structure_solution SHELXS86
_diffrn_ambient_temperature 293.2
_diffrn_measurement_device 'Philips PW1100'
_diffrn_measurement_method 'omega/2-theta scans'
_diffrn_radiation_detector scintillation
_diffrn_radiation_monochromator graphite
_diffrn_radiation_source 'X-ray tube'
_diffrn_radiation_type MoKalpha
_diffrn_radiation_wavelength 0.7107
_diffrn_reflns_av_R_equivalents 0.0472
_diffrn_reflns_limit_h_max 22
_diffrn_reflns_limit_h_min 0
_diffrn_reflns_limit_k_max 19
_diffrn_reflns_limit_k_min -22
_diffrn_reflns_limit_l_max 18
_diffrn_reflns_limit_l_min -17
_diffrn_reflns_number 2660
_diffrn_reflns_theta_max 25.07
_diffrn_reflns_theta_min 2.2
_diffrn_standards_decay_% 0.00
_diffrn_standards_interval_count 100
_diffrn_standards_number 3
_exptl_absorpt_coefficient_mu 0.072
_exptl_crystal_colour white
_exptl_crystal_density_diffrn 1.156
_exptl_crystal_density_meas 0.000
_exptl_crystal_description prism
_exptl_crystal_F_000 1692.00
_exptl_crystal_size_max 0.570
_exptl_crystal_size_mid 0.550
_exptl_crystal_size_min 0.490
_refine_diff_density_max -0.20
_refine_diff_density_min 0.15
_refine_ls_extinction_coef 7.45560
_refine_ls_extinction_method Zachariasen_type_2_Gaussian_isotropic
_refine_ls_goodness_of_fit_obs 1.380
_refine_ls_hydrogen_treatment noref
_refine_ls_matrix_type full
_refine_ls_number_parameters 119
_refine_ls_number_reflns 1128
_refine_ls_number_restraints 0
_refine_ls_R_factor_obs 0.0480
_refine_ls_shift/esd_max 0.0000
_refine_ls_structure_factor_coef F
_refine_ls_weighting_scheme sigma
_refine_ls_wR_factor_obs 0.0680
_reflns_number_observed 1128
_reflns_number_total 2660
_reflns_observed_criterion 3.00
_cod_data_source_file jo034016usi20030109_101819.cif
_cod_data_source_block '[O67]_Samach_R-3'
_cod_depositor_comments
;
The following automatic conversions were performed:

'_atom_site_thermal_displace_type' tag value 'Uij' was replaced with
'Uani' value 27 times.

Automatic conversion script
Id: cif_fix_values 1646 2011-03-28 12:23:43Z adriana 
;
_cod_original_sg_symbol_H-M 'R -3       '
_cod_database_code 4022398

loop_
_symmetry_equiv_pos_as_xyz
'   +x,   +y,   +z'
2/3+x,1/3+y,1/3+z
1/3+x,2/3+y,2/3+z
'   -y,   +x-y,   +z'
2/3-y,1/3+x-y,1/3+z
1/3-y,2/3+x-y,2/3+z
'   -x+y,   -x,   +z'
2/3-x+y,1/3-x,1/3+z
1/3-x+y,2/3-x,2/3+z
'   -x,   -y,   -z'
2/3-x,1/3-y,1/3-z
1/3-x,2/3-y,2/3-z
'   +y,   -x+y,   -z'
2/3+y,1/3-x+y,1/3-z
1/3+y,2/3-x+y,2/3-z
'   +x-y,   +x,   -z'
2/3+x-y,1/3+x,1/3-z
1/3+x-y,2/3+x,2/3-z

loop_
_atom_site_aniso_label
_atom_site_aniso_U_11
_atom_site_aniso_U_22
_atom_site_aniso_U_33
_atom_site_aniso_U_12
_atom_site_aniso_U_13
_atom_site_aniso_U_23
O(1) 0.070(1) 0.072(1) 0.067(1) 0.0311(9) 0.0175(9) 0.0149(9)
C(1) 0.045(1) 0.050(1) 0.038(1) 0.022(1) -0.0016(9) 0.0014(9)
C(2) 0.046(1) 0.050(1) 0.037(1) 0.025(1) -0.0004(9) 0.0002(9)
C(3) 0.047(1) 0.051(1) 0.055(1) 0.023(1) -0.007(1) -0.003(1)
C(4) 0.039(1) 0.043(1) 0.056(1) 0.0205(10) -0.0033(9) -0.0002(10)
C(5) 0.048(1) 0.043(1) 0.057(1) 0.017(1) 0.002(1) 0.0026(10)
C(6) 0.054(1) 0.050(1) 0.054(1) 0.024(1) -0.001(1) 0.000(1)
C(7) 0.051(1) 0.055(1) 0.060(1) 0.030(1) 0.010(1) 0.012(1)
C(8) 0.049(1) 0.047(1) 0.080(2) 0.015(1) 0.008(1) 0.005(1)
C(9) 0.048(1) 0.048(1) 0.066(1) 0.020(1) -0.001(1) -0.005(1)
C(10) 0.080(2) 0.100(2) 0.063(2) 0.048(2) 0.016(1) 0.012(1)
C(11) 0.052(1) 0.055(1) 0.060(1) 0.029(1) 0.003(1) 0.006(1)
C(12) 0.068(2) 0.085(2) 0.082(2) 0.044(2) -0.009(1) 0.015(1)

loop_
_atom_site_label
_atom_site_fract_x
_atom_site_fract_y
_atom_site_fract_z
_atom_site_U_iso_or_equiv
_atom_site_thermal_displace_type
O(1) 0.0249(1) 0.4400(1) 0.6888(1) 0.071 Uani
C(1) 0.2494(1) 0.6047(1) 0.3364(1) 0.045 Uani
C(2) 0.2711(1) 0.6886(1) 0.3370(1) 0.043 Uani
C(3) 0.1586(1) 0.5369(1) 0.3434(1) 0.052 Uani
C(4) 0.1282(1) 0.5120(1) 0.4373(1) 0.046 Uani
C(5) 0.1660(1) 0.5625(1) 0.5090(1) 0.052 Uani
C(6) 0.1345(1) 0.5418(1) 0.5941(1) 0.054 Uani
C(7) 0.0630(1) 0.4670(1) 0.6084(2) 0.054 Uani
C(8) 0.0254(1) 0.4135(1) 0.5379(2) 0.062 Uani
C(9) 0.0570(1) 0.4359(1) 0.4536(2) 0.056 Uani
C(10) 0.0563(2) 0.4960(2) 0.7606(2) 0.080 Uani
C(11) 0.2044(1) 0.7128(1) 0.3405(2) 0.055 Uani
C(12) 0.1763(2) 0.7246(2) 0.2497(2) 0.076 Uani
H(5) 0.216 0.614 0.500 0.061 Uani
H(6) 0.162 0.579 0.642 0.064 Uani
H(8) -0.023 0.361 0.548 0.074 Uani
H(9) 0.030 0.399 0.406 0.066 Uani
H(31) 0.152 0.489 0.313 0.061 Uani
H(32) 0.126 0.556 0.316 0.061 Uani
H(101) 0.113 0.513 0.769 0.094 Uani
H(102) 0.051 0.543 0.748 0.094 Uani
H(103) 0.026 0.469 0.813 0.094 Uani
H(111) 0.157 0.670 0.371 0.064 Uani
H(112) 0.226 0.764 0.372 0.064 Uani
H(121) 0.135 0.741 0.256 0.090 Uani
H(122) 0.223 0.767 0.218 0.090 Uani
H(123) 0.153 0.674 0.218 0.090 Uani

loop_
_atom_type_symbol
_atom_type_oxidation_number
_atom_type_number_in_cell
_atom_type_scat_dispersion_real
_atom_type_scat_dispersion_imag
_atom_type_scat_source
C 0 216 0.003 0.002 'International Tables'
H 0 252 0.000 0.000 'International Tables'
O 0 18 0.011 0.006 'International Tables'

loop_
_geom_angle_atom_site_label_1
_geom_angle_atom_site_label_2
_geom_angle_atom_site_label_3
_geom_angle
C(7) O(1) C(10) 117.8(2)
C(2) C(1) C(2) 120.4(2)
C(2) C(1) C(3) 120.1(2)
C(2) C(1) C(3) 119.3(2)
C(1) C(2) C(1) 119.6(2)
C(1) C(2) C(11) 120.5(2)
C(1) C(2) C(11) 119.9(2)
C(1) C(3) C(4) 114.1(2)
C(3) C(4) C(5) 123.1(2)
C(3) C(4) C(9) 119.8(2)
C(5) C(4) C(9) 117.1(2)
C(4) C(5) C(6) 122.8(2)
C(5) C(6) C(7) 119.1(2)
O(1) C(7) C(6) 124.7(2)
O(1) C(7) C(8) 116.0(2)
C(6) C(7) C(8) 119.2(2)
C(7) C(8) C(9) 120.7(2)
C(4) C(9) C(8) 121.0(2)
C(2) C(11) C(12) 113.6(2)

loop_
_geom_bond_atom_site_label_1
_geom_bond_atom_site_label_2
_geom_bond_distance
O(1) C(7) 1.368(3)
O(1) C(10) 1.411(3)
C(1) C(2) 1.402(3)
C(1) C(2) 1.401(3)
C(1) C(3) 1.521(3)
C(2) C(11) 1.514(3)
C(3) C(4) 1.512(3)
C(4) C(5) 1.373(3)
C(4) C(9) 1.391(3)
C(5) C(6) 1.386(3)
C(6) C(7) 1.376(3)
C(7) C(8) 1.383(3)
C(8) C(9) 1.376(3)
C(11) C(12) 1.522(3)
